data_4025191
loop_
_publ_author_name
'Tilman Lechel'
'Jyotirmayee Dash'
'Paul Hommes'
'Dieter Lentz'
'Hans-Ulrich Reissig'

_publ_contact_author
;
     Prof. Dr. Hans-Ulrich Reissig
     Institut f\"ur Chemie / Organische Chemie
     Freie Universit\"at Berlin
     Takustr. 3
     14195 Berlin
     Bundesrepublik Deutschland
;
_publ_contact_author_email hans.reissig@chemie.fu-berlin.de
_publ_contact_author_fax '049 30 83855367'
_publ_contact_author_phone '049 30 83855330'
_publ_section_title
;
 Three-Component Synthesis of Perfluoroalkyl- or Perfluoroaryl-Substituted
 4-Hydroxypyridine Derivatives and Their Palladium-Catalyzed Coupling
 Reactions
;
_journal_name_full 'Journal of Organic Chemistry'
_journal_page_first 726
_journal_page_last 732
_journal_paper_doi 10.1021/jo9022183
_journal_volume 75
_journal_year 2010
_chemical_formula_sum 'C16 H16 N2 O'
_chemical_formula_weight 252.31
_chemical_melting_point 435.5(5)
_chemical_name_systematic
; 
 5-(Benzyloxy)-2,4,6-trimethylnicotinnitrile 
;
_space_group_IT_number 14
_symmetry_cell_setting monoclinic
_symmetry_space_group_name_Hall '-P 2yn'
_symmetry_space_group_name_H-M 'P 1 21/n 1'
_atom_sites_solution_hydrogens geom
_atom_sites_solution_primary direct
_atom_sites_solution_secondary difmap
_audit_creation_method SHELXL-97
_cell_angle_alpha 90.00
_cell_angle_beta 93.391(5)
_cell_angle_gamma 90.00
_cell_formula_units_Z 4
_cell_length_a 9.368(2)
_cell_length_b 10.165(2)
_cell_length_c 14.648(3)
_cell_measurement_reflns_used 775
_cell_measurement_temperature 173
_cell_measurement_theta_max 30.43
_cell_measurement_theta_min 2.5
_cell_volume 1392.4(5)
_computing_cell_refinement 'BRUKER SMART'
_computing_data_collection 'BRUKER SMART'
_computing_data_reduction 'BRUKER SAINT'
_computing_publication_material 'SHELXL-97 (Sheldrick, 1997)'
_computing_structure_refinement 'SHELXL-97 (Sheldrick, 1997)'
_computing_structure_solution 'SHELXS-97 (Sheldrick, 1990)'
_diffrn_ambient_temperature 173(2)
_diffrn_measured_fraction_theta_full 0.998
_diffrn_measured_fraction_theta_max 0.998
_diffrn_measurement_device_type 'CCD area detector'
_diffrn_measurement_method 'phi and omega scans with .3 deg in omega'
_diffrn_radiation_monochromator graphite
_diffrn_radiation_source 'fine-focus sealed tube'
_diffrn_radiation_type MoK\a
_diffrn_radiation_wavelength 0.71073
_diffrn_reflns_av_R_equivalents 0.0604
_diffrn_reflns_av_sigmaI/netI 0.0586
_diffrn_reflns_limit_h_max 12
_diffrn_reflns_limit_h_min -12
_diffrn_reflns_limit_k_max 11
_diffrn_reflns_limit_k_min -13
_diffrn_reflns_limit_l_max 19
_diffrn_reflns_limit_l_min -16
_diffrn_reflns_number 9743
_diffrn_reflns_theta_full 28.28
_diffrn_reflns_theta_max 28.28
_diffrn_reflns_theta_min 2.44
_exptl_absorpt_coefficient_mu 0.076
_exptl_absorpt_correction_type none
_exptl_crystal_colour colorless
_exptl_crystal_density_diffrn 1.204
_exptl_crystal_density_method 'not measured'
_exptl_crystal_description prism
_exptl_crystal_F_000 536
_exptl_crystal_size_max .48
_exptl_crystal_size_mid .19
_exptl_crystal_size_min .08
_refine_diff_density_max 0.213
_refine_diff_density_min -0.255
_refine_diff_density_rms 0.060
_refine_ls_extinction_method none
_refine_ls_goodness_of_fit_ref 1.018
_refine_ls_hydrogen_treatment mixed
_refine_ls_matrix_type full
_refine_ls_number_parameters 175
_refine_ls_number_reflns 3465
_refine_ls_number_restraints 0
_refine_ls_restrained_S_all 1.018
_refine_ls_R_factor_all 0.0910
_refine_ls_R_factor_gt 0.0536
_refine_ls_shift/su_max 0.000
_refine_ls_shift/su_mean 0.000
_refine_ls_structure_factor_coef Fsqd
_refine_ls_weighting_details 'calc w=1/[\s^2^(Fo^2^)+(0.0764P)^2^+0.2004P] where P=(Fo^2^+2Fc^2^)/3'
_refine_ls_weighting_scheme calc
_refine_ls_wR_factor_gt 0.1416
_refine_ls_wR_factor_ref 0.1605
_reflns_number_gt 2162
_reflns_number_total 3465
_reflns_threshold_expression >2sigma(I)
_cod_data_source_file jo9022183_si_001.cif
_cod_data_source_block orglechm
_cod_depositor_comments
;
The following automatic conversions were performed:

'_cell_measurement_temperature' value '173k' was changed to '173' -
the value should be numeric and without a unit
designator.

'_chemical_melting_point' value '435-436 K' was changed
to '435.5(5)' - the average value was taken and precision was
estimated.

Automatic conversion script
Id: cif_fix_values 1569 2011-02-09 13:29:24Z adriana 
;
_cod_database_code 4025191

loop_
_symmetry_equiv_pos_as_xyz
'x, y, z'
'-x+1/2, y+1/2, -z+1/2'
'-x, -y, -z'
'x-1/2, -y-1/2, z-1/2'

loop_
_atom_site_label
_atom_site_type_symbol
_atom_site_fract_x
_atom_site_fract_y
_atom_site_fract_z
_atom_site_U_iso_or_equiv
_atom_site_adp_type
_atom_site_occupancy
_atom_site_symmetry_multiplicity
_atom_site_calc_flag
_atom_site_refinement_flags
_atom_site_disorder_assembly
_atom_site_disorder_group
C1 C 0.68555(16) 0.42321(16) 0.08298(11) 0.0301(4) Uani 1 1 d . . .
C2 C 0.62797(16) 0.54470(15) 0.10456(11) 0.0284(4) Uani 1 1 d . . .
C3 C 0.48926(16) 0.55489(16) 0.13238(11) 0.0305(4) Uani 1 1 d . . .
C4 C 0.41327(16) 0.43650(17) 0.13628(11) 0.0326(4) Uani 1 1 d . . .
C5 C 0.47548(17) 0.31722(17) 0.11396(12) 0.0341(4) Uani 1 1 d . . .
C6 C 0.3956(2) 0.18919(19) 0.11591(15) 0.0496(5) Uani 1 1 d . . .
H6B H 0.3255 0.1851 0.0636 0.074 Uiso 1 1 calc R . .
H6C H 0.3460 0.1830 0.1728 0.074 Uiso 1 1 calc R . .
H6A H 0.4631 0.1159 0.1126 0.074 Uiso 1 1 calc R . .
C7 C 0.83482(18) 0.41084(19) 0.05217(14) 0.0420(5) Uani 1 1 d . . .
H7A H 0.9017 0.3992 0.1056 0.063 Uiso 1 1 calc R . .
H7B H 0.8598 0.4907 0.0192 0.063 Uiso 1 1 calc R . .
H7C H 0.8405 0.3346 0.0116 0.063 Uiso 1 1 calc R . .
C8 C 0.4264(2) 0.68589(18) 0.15443(14) 0.0433(5) Uani 1 1 d . . .
H8B H 0.4843 0.7271 0.2045 0.065 Uiso 1 1 calc R . .
H8A H 0.3284 0.6737 0.1729 0.065 Uiso 1 1 calc R . .
H8C H 0.4253 0.7426 0.1003 0.065 Uiso 1 1 calc R . .
C9 C 0.26837(19) 0.43924(19) 0.16527(13) 0.0425(5) Uani 1 1 d . . .
C10 C 0.7999(2) 0.69108(18) 0.17302(13) 0.0411(4) Uani 1 1 d . . .
H10B H 0.8713 0.6206 0.1858 0.049 Uiso 1 1 calc R . .
H10A H 0.7429 0.7018 0.2273 0.049 Uiso 1 1 calc R . .
C11 C 0.87332(17) 0.81732(16) 0.15213(11) 0.0319(4) Uani 1 1 d . . .
C12 C 1.01940(18) 0.82019(18) 0.14114(12) 0.0366(4) Uani 1 1 d . . .
H12 H 1.0736 0.7414 0.1471 0.044 Uiso 1 1 calc R . .
C13 C 1.08664(19) 0.9374(2) 0.12148(13) 0.0441(5) Uani 1 1 d . . .
H13 H 1.1870 0.9389 0.1151 0.053 Uiso 1 1 calc R . .
C14 C 1.0086(2) 1.05135(19) 0.11121(13) 0.0435(5) Uani 1 1 d . . .
H14 H 1.0547 1.1314 0.0971 0.052 Uiso 1 1 calc R . .
C15 C 0.8634(2) 1.04941(17) 0.12137(13) 0.0429(5) Uani 1 1 d . . .
H15 H 0.8090 1.1280 0.1140 0.051 Uiso 1 1 calc R . .
C16 C 0.79719(19) 0.93346(18) 0.14227(13) 0.0404(4) Uani 1 1 d . . .
H16 H 0.6972 0.9331 0.1501 0.048 Uiso 1 1 calc R . .
N1 N 0.60982(14) 0.31123(13) 0.08764(10) 0.0335(3) Uani 1 1 d . . .
N2 N 0.15441(17) 0.4417(2) 0.18838(13) 0.0599(5) Uani 1 1 d . . .
O1 O 0.70774(12) 0.65774(11) 0.09369(8) 0.0340(3) Uani 1 1 d . . .

loop_
_atom_site_aniso_label
_atom_site_aniso_U_11
_atom_site_aniso_U_22
_atom_site_aniso_U_33
_atom_site_aniso_U_23
_atom_site_aniso_U_13
_atom_site_aniso_U_12
C1 0.0286(8) 0.0316(9) 0.0301(9) 0.0017(7) 0.0001(7) -0.0011(7)
C2 0.0289(8) 0.0282(9) 0.0275(8) 0.0025(6) -0.0034(6) -0.0036(6)
C3 0.0283(8) 0.0347(9) 0.0281(9) 0.0015(7) -0.0022(6) 0.0021(7)
C4 0.0255(8) 0.0413(10) 0.0307(9) 0.0062(7) -0.0018(6) -0.0025(7)
C5 0.0330(9) 0.0339(9) 0.0346(9) 0.0070(7) -0.0038(7) -0.0070(7)
C6 0.0468(11) 0.0399(11) 0.0614(13) 0.0070(10) -0.0019(9) -0.0156(9)
C7 0.0334(9) 0.0402(10) 0.0532(12) 0.0013(9) 0.0092(8) 0.0016(8)
C8 0.0399(10) 0.0407(11) 0.0491(11) -0.0030(9) 0.0020(8) 0.0074(8)
C9 0.0321(9) 0.0524(12) 0.0426(11) 0.0095(9) -0.0014(8) -0.0026(8)
C10 0.0443(10) 0.0378(10) 0.0399(10) 0.0055(8) -0.0099(8) -0.0105(8)
C11 0.0348(9) 0.0312(9) 0.0292(8) -0.0020(7) -0.0025(7) -0.0049(7)
C12 0.0361(9) 0.0373(10) 0.0360(10) -0.0013(8) -0.0015(7) 0.0036(7)
C13 0.0327(9) 0.0586(13) 0.0408(11) 0.0033(9) 0.0012(8) -0.0087(9)
C14 0.0523(11) 0.0379(11) 0.0403(11) 0.0012(8) 0.0029(8) -0.0165(9)
C15 0.0542(11) 0.0293(9) 0.0458(11) -0.0015(8) 0.0084(9) 0.0030(8)
C16 0.0346(9) 0.0385(10) 0.0486(11) -0.0008(8) 0.0069(8) 0.0002(8)
N1 0.0341(7) 0.0278(7) 0.0384(8) 0.0025(6) -0.0007(6) -0.0013(6)
N2 0.0303(8) 0.0865(14) 0.0633(12) 0.0149(10) 0.0056(8) -0.0002(9)
O1 0.0361(6) 0.0295(6) 0.0359(7) 0.0033(5) -0.0030(5) -0.0088(5)

loop_
_atom_type_symbol
_atom_type_description
_atom_type_scat_dispersion_real
_atom_type_scat_dispersion_imag
_atom_type_scat_source
C C 0.0033 0.0016 'International Tables Vol C Tables 4.2.6.8 and 6.1.1.4'
H H 0.0000 0.0000 'International Tables Vol C Tables 4.2.6.8 and 6.1.1.4'
N N 0.0061 0.0033 'International Tables Vol C Tables 4.2.6.8 and 6.1.1.4'
O O 0.0106 0.0060 'International Tables Vol C Tables 4.2.6.8 and 6.1.1.4'

loop_
_geom_angle_atom_site_label_1
_geom_angle_atom_site_label_2
_geom_angle_atom_site_label_3
_geom_angle
_geom_angle_site_symmetry_1
_geom_angle_site_symmetry_3
_geom_angle_publ_flag
N1 C1 C2 121.78(14) . . ?
N1 C1 C7 116.63(15) . . ?
C2 C1 C7 121.58(15) . . ?
O1 C2 C3 119.51(14) . . ?
O1 C2 C1 119.41(14) . . ?
C3 C2 C1 121.00(14) . . ?
C2 C3 C4 115.75(15) . . ?
C2 C3 C8 121.07(15) . . ?
C4 C3 C8 123.17(15) . . ?
C5 C4 C3 121.17(14) . . ?
C5 C4 C9 119.92(15) . . ?
C3 C4 C9 118.91(16) . . ?
N1 C5 C4 121.38(14) . . ?
N1 C5 C6 116.35(16) . . ?
C4 C5 C6 122.26(15) . . ?
C5 C6 H6B 109.5 . . ?
C5 C6 H6C 109.5 . . ?
H6B C6 H6C 109.5 . . ?
C5 C6 H6A 109.5 . . ?
H6B C6 H6A 109.5 . . ?
H6C C6 H6A 109.5 . . ?
C1 C7 H7A 109.5 . . ?
C1 C7 H7B 109.5 . . ?
H7A C7 H7B 109.5 . . ?
C1 C7 H7C 109.5 . . ?
H7A C7 H7C 109.5 . . ?
H7B C7 H7C 109.5 . . ?
C3 C8 H8B 109.5 . . ?
C3 C8 H8A 109.5 . . ?
H8B C8 H8A 109.5 . . ?
C3 C8 H8C 109.5 . . ?
H8B C8 H8C 109.5 . . ?
H8A C8 H8C 109.5 . . ?
N2 C9 C4 179.7(3) . . ?
O1 C10 C11 107.24(14) . . ?
O1 C10 H10B 110.3 . . ?
C11 C10 H10B 110.3 . . ?
O1 C10 H10A 110.3 . . ?
C11 C10 H10A 110.3 . . ?
H10B C10 H10A 108.5 . . ?
C16 C11 C12 118.43(15) . . ?
C16 C11 C10 120.89(15) . . ?
C12 C11 C10 120.67(16) . . ?
C13 C12 C11 120.37(16) . . ?
C13 C12 H12 119.8 . . ?
C11 C12 H12 119.8 . . ?
C14 C13 C12 120.15(16) . . ?
C14 C13 H13 119.9 . . ?
C12 C13 H13 119.9 . . ?
C13 C14 C15 119.93(17) . . ?
C13 C14 H14 120.0 . . ?
C15 C14 H14 120.0 . . ?
C16 C15 C14 119.84(17) . . ?
C16 C15 H15 120.1 . . ?
C14 C15 H15 120.1 . . ?
C15 C16 C11 121.26(16) . . ?
C15 C16 H16 119.4 . . ?
C11 C16 H16 119.4 . . ?
C5 N1 C1 118.92(14) . . ?
C2 O1 C10 113.74(12) . . ?

loop_
_geom_bond_atom_site_label_1
_geom_bond_atom_site_label_2
_geom_bond_distance
_geom_bond_site_symmetry_2
_geom_bond_publ_flag
C1 N1 1.345(2) . ?
C1 C2 1.391(2) . ?
C1 C7 1.500(2) . ?
C2 O1 1.3849(18) . ?
C2 C3 1.389(2) . ?
C3 C4 1.401(2) . ?
C3 C8 1.499(2) . ?
C4 C5 1.392(2) . ?
C4 C9 1.446(2) . ?
C5 N1 1.339(2) . ?
C5 C6 1.503(2) . ?
C6 H6B 0.9800 . ?
C6 H6C 0.9800 . ?
C6 H6A 0.9800 . ?
C7 H7A 0.9800 . ?
C7 H7B 0.9800 . ?
C7 H7C 0.9800 . ?
C8 H8B 0.9800 . ?
C8 H8A 0.9800 . ?
C8 H8C 0.9800 . ?
C9 N2 1.139(2) . ?
C10 O1 1.447(2) . ?
C10 C11 1.496(2) . ?
C10 H10B 0.9900 . ?
C10 H10A 0.9900 . ?
C11 C16 1.382(2) . ?
C11 C12 1.388(2) . ?
C12 C13 1.386(3) . ?
C12 H12 0.9500 . ?
C13 C14 1.373(3) . ?
C13 H13 0.9500 . ?
C14 C15 1.378(3) . ?
C14 H14 0.9500 . ?
C15 C16 1.375(2) . ?
C15 H15 0.9500 . ?
C16 H16 0.9500 . ?

loop_
_geom_torsion_atom_site_label_1
_geom_torsion_atom_site_label_2
_geom_torsion_atom_site_label_3
_geom_torsion_atom_site_label_4
_geom_torsion
_geom_torsion_site_symmetry_1
_geom_torsion_site_symmetry_2
_geom_torsion_site_symmetry_3
_geom_torsion_site_symmetry_4
_geom_torsion_publ_flag
N1 C1 C2 O1 -176.40(14) . . . . ?
C7 C1 C2 O1 2.8(2) . . . . ?
N1 C1 C2 C3 0.3(2) . . . . ?
C7 C1 C2 C3 179.54(15) . . . . ?
O1 C2 C3 C4 176.26(13) . . . . ?
C1 C2 C3 C4 -0.5(2) . . . . ?
O1 C2 C3 C8 -2.4(2) . . . . ?
C1 C2 C3 C8 -179.16(15) . . . . ?
C2 C3 C4 C5 0.4(2) . . . . ?
C8 C3 C4 C5 179.10(16) . . . . ?
C2 C3 C4 C9 179.60(15) . . . . ?
C8 C3 C4 C9 -1.7(2) . . . . ?
C3 C4 C5 N1 -0.3(3) . . . . ?
C9 C4 C5 N1 -179.42(15) . . . . ?
C3 C4 C5 C6 -178.86(16) . . . . ?
C9 C4 C5 C6 2.0(3) . . . . ?
C5 C4 C9 N2 129(100) . . . . ?
C3 C4 C9 N2 -50(73) . . . . ?
O1 C10 C11 C16 67.3(2) . . . . ?
O1 C10 C11 C12 -111.92(18) . . . . ?
C16 C11 C12 C13 0.5(3) . . . . ?
C10 C11 C12 C13 179.78(16) . . . . ?
C11 C12 C13 C14 -1.1(3) . . . . ?
C12 C13 C14 C15 0.6(3) . . . . ?
C13 C14 C15 C16 0.4(3) . . . . ?
C14 C15 C16 C11 -0.9(3) . . . . ?
C12 C11 C16 C15 0.5(3) . . . . ?
C10 C11 C16 C15 -178.76(17) . . . . ?
C4 C5 N1 C1 0.1(2) . . . . ?
C6 C5 N1 C1 178.77(15) . . . . ?
C2 C1 N1 C5 -0.1(2) . . . . ?
C7 C1 N1 C5 -179.38(15) . . . . ?
C3 C2 O1 C10 95.27(18) . . . . ?
C1 C2 O1 C10 -87.96(18) . . . . ?
C11 C10 O1 C2 -177.61(14) . . . . ?

loop_
_cod_related_entry_id
_cod_related_entry_database
_cod_related_entry_code
1 ChemSpider 30659132
